data_4517291
loop_
_publ_author_name
'Agou, Tomohiro'
'Matsuo, Kyohei'
'Kawano, Rei'
'Park, In Seob'
'Hosoya, Takaaki'
'Fukumoto, Hiroki'
'Kubota, Toshio'
'Mizuhata, Yoshiyuki'
'Tokitoh, Norihiro'
'Yasuda, Takuma'

_publ_section_title
;
 Pentacyclic Ladder-Heteraborin Emitters Exhibiting High-Efficiency Blue
 Thermally Activated Delayed Fluorescence with an Ultrashort Emission
 Lifetime
;
_journal_name_full 'ACS Materials Letters'
_journal_page_first 28
_journal_paper_doi 10.1021/acsmaterialslett.9b00433
_journal_year 2019
_chemical_formula_moiety 'C64 H71 B2 N S2'
_chemical_formula_sum 'C64 H71 B2 N S2'
_chemical_formula_weight 939.95
_space_group_crystal_system monoclinic
_space_group_IT_number 15
_space_group_name_Hall '-C 2yc'
_space_group_name_H-M_alt 'C 1 2/c 1'
_symmetry_cell_setting monoclinic
_symmetry_space_group_name_H-M 'C 1 2/c 1'
_atom_sites_solution_hydrogens geom
_audit_creation_method SHELXL-2016/6
_audit_update_record
;
2019-06-21 deposited with the CCDC.	2019-07-22 downloaded from the CCDC.
;
_cell_angle_alpha 90
_cell_angle_beta 103.413(4)
_cell_angle_gamma 90
_cell_formula_units_Z 8
_cell_length_a 46.4273(18)
_cell_length_b 22.7246(13)
_cell_length_c 10.8682(5)
_cell_measurement_reflns_used 15082
_cell_measurement_temperature 103(3)
_cell_measurement_theta_max 30.3310
_cell_measurement_theta_min 1.6100
_cell_volume 11153.6(9)
_computing_cell_refinement HKL2000
_computing_data_collection CrystalClear
_computing_data_reduction HKL2000
_computing_molecular_graphics 'Yadokari-XG 2009 (Wakita Nemoto et al., 2009)'
_computing_publication_material 'Yadokari-XG 2009 (Wakita,Nemoto et al., 2009)'
_computing_structure_refinement 'SHELXL-2016/6 (Sheldrick, 2016)'
_computing_structure_solution SHELXT
_diffrn_ambient_temperature 103(3)
_diffrn_measured_fraction_theta_full 1.000
_diffrn_measured_fraction_theta_max 1.000
_diffrn_measurement_device_type ccd
_diffrn_measurement_method '\w scans'
_diffrn_radiation_monochromator graphite
_diffrn_radiation_type MoK\a
_diffrn_radiation_wavelength 0.71073
_diffrn_reflns_av_R_equivalents 0.1478
_diffrn_reflns_av_unetI/netI 0.0977
_diffrn_reflns_Laue_measured_fraction_full 1.000
_diffrn_reflns_Laue_measured_fraction_max 1.000
_diffrn_reflns_limit_h_max 55
_diffrn_reflns_limit_h_min -55
_diffrn_reflns_limit_k_max 27
_diffrn_reflns_limit_k_min -27
_diffrn_reflns_limit_l_max 13
_diffrn_reflns_limit_l_min -13
_diffrn_reflns_number 63791
_diffrn_reflns_point_group_measured_fraction_full 1.000
_diffrn_reflns_point_group_measured_fraction_max 1.000
_diffrn_reflns_theta_full 25.242
_diffrn_reflns_theta_max 25.249
_diffrn_reflns_theta_min 1.804
_diffrn_source 'Rigaku VariMax Mo'
_exptl_absorpt_coefficient_mu 0.135
_exptl_absorpt_correction_T_max 1.00000
_exptl_absorpt_correction_T_min 0.65763
_exptl_absorpt_correction_type multi-scan
_exptl_absorpt_process_details
;
CrysAlisPro 1.171.39.46 (Rigaku Oxford Diffraction, 2018)
Empirical absorption correction using spherical harmonics,
 implemented in SCALE3 ABSPACK scaling algorithm.
;
_exptl_crystal_colour yellow
_exptl_crystal_density_diffrn 1.120
_exptl_crystal_description prism
_exptl_crystal_F_000 4032
_exptl_crystal_preparation Luminescent
_exptl_crystal_recrystallization_method 'Re-crystallisation from solvent: CHCl3'
_exptl_crystal_size_max 0.15
_exptl_crystal_size_mid 0.10
_exptl_crystal_size_min 0.05
_refine_diff_density_max 0.506
_refine_diff_density_min -0.329
_refine_diff_density_rms 0.055
_refine_ls_extinction_method none
_refine_ls_goodness_of_fit_ref 1.031
_refine_ls_hydrogen_treatment constr
_refine_ls_matrix_type full
_refine_ls_number_parameters 654
_refine_ls_number_reflns 10080
_refine_ls_number_restraints 1
_refine_ls_restrained_S_all 1.031
_refine_ls_R_factor_all 0.1279
_refine_ls_R_factor_gt 0.0687
_refine_ls_shift/su_max 0.001
_refine_ls_shift/su_mean 0.000
_refine_ls_structure_factor_coef Fsqd
_refine_ls_weighting_details 'w=1/[\s^2^(Fo^2^)+(0.0522P)^2^+12.7723P] where P=(Fo^2^+2Fc^2^)/3'
_refine_ls_weighting_scheme calc
_refine_ls_wR_factor_gt 0.1296
_refine_ls_wR_factor_ref 0.1540
_reflns_Friedel_coverage 0.000
_reflns_number_gt 6061
_reflns_number_total 10080
_reflns_threshold_expression 'I > 2\s(I)'
_cod_data_source_file tz9b00433_si_003.cif
_cod_data_source_block MCz-BSBS
_cod_original_sg_symbol_H-M 'C 2/c'
_cod_database_code 4517291
_shelx_shelxl_version_number 2016/6
_shelx_space_group_comment
;
The symmetry employed for this shelxl refinement is uniquely defined
by the following loop, which should always be used as a source of
symmetry information in preference to the above space-group names.
They are only intended as comments.
;
_shelx_estimated_absorpt_t_min 0.980
_shelx_estimated_absorpt_t_max 0.993

loop_
_space_group_symop_operation_xyz
'x, y, z'
'-x, y, -z+1/2'
'x+1/2, y+1/2, z'
'-x+1/2, y+1/2, -z+1/2'
'-x, -y, -z'
'x, -y, z-1/2'
'-x+1/2, -y+1/2, -z'
'x+1/2, -y+1/2, z-1/2'

loop_
_atom_site_label
_atom_site_type_symbol
_atom_site_fract_x
_atom_site_fract_y
_atom_site_fract_z
_atom_site_U_iso_or_equiv
_atom_site_adp_type
_atom_site_occupancy
_atom_site_site_symmetry_order
_atom_site_calc_flag
_atom_site_refinement_flags_posn
_atom_site_refinement_flags_adp
_atom_site_refinement_flags_occupancy
_atom_site_disorder_assembly
_atom_site_disorder_group
S1 S 0.72433(2) 0.63609(4) 0.50657(8) 0.0285(2) Uani 1 1 d . . . . .
B1 B 0.66004(8) 0.62573(17) 0.5725(3) 0.0265(9) Uani 1 1 d . . . . .
S2 S 0.68075(2) 0.79190(4) 0.16238(8) 0.0318(2) Uani 1 1 d . . . . .
B2 B 0.61890(9) 0.78653(17) 0.2508(4) 0.0286(9) Uani 1 1 d . . . . .
C1 C 0.73634(7) 0.54802(14) 0.6667(3) 0.0248(8) Uani 1 1 d . . . . .
H1 H 0.754824 0.548762 0.643277 0.030 Uiso 1 1 calc R U . . .
C2 C 0.73138(7) 0.50765(14) 0.7534(3) 0.0235(7) Uani 1 1 d . . . . .
C3 C 0.70447(7) 0.50630(14) 0.7882(3) 0.0267(8) Uani 1 1 d . . . . .
H3 H 0.701197 0.478834 0.849457 0.032 Uiso 1 1 calc R U . . .
C4 C 0.68260(7) 0.54520(14) 0.7330(3) 0.0259(8) Uani 1 1 d . . . . .
H4 H 0.664234 0.543905 0.757308 0.031 Uiso 1 1 calc R U . . .
C5 C 0.68622(7) 0.58690(14) 0.6418(3) 0.0227(7) Uani 1 1 d . . . . .
C6 C 0.71412(7) 0.58800(14) 0.6128(3) 0.0235(7) Uani 1 1 d . . . . .
C7 C 0.69655(7) 0.71574(14) 0.3476(3) 0.0269(8) Uani 1 1 d . . . . .
H7 H 0.715294 0.719243 0.327177 0.032 Uiso 1 1 calc R U . . .
C8 C 0.69286(7) 0.67683(14) 0.4417(3) 0.0236(7) Uani 1 1 d . . . . .
C9 C 0.66539(7) 0.67150(14) 0.4757(3) 0.0244(7) Uani 1 1 d . . . . .
C10 C 0.64278(7) 0.70823(14) 0.4117(3) 0.0262(8) Uani 1 1 d . . . . .
H10 H 0.624340 0.706460 0.435370 0.031 Uiso 1 1 calc R U . . .
C11 C 0.64514(7) 0.74760(14) 0.3151(3) 0.0253(8) Uani 1 1 d . . . . .
C12 C 0.67295(7) 0.74923(14) 0.2839(3) 0.0253(8) Uani 1 1 d . . . . .
C13 C 0.64937(8) 0.86164(15) -0.0134(3) 0.0329(8) Uani 1 1 d . . . . .
H13 H 0.667122 0.862342 -0.042672 0.039 Uiso 1 1 calc R U . . .
C14 C 0.64766(7) 0.82726(14) 0.0916(3) 0.0283(8) Uani 1 1 d . . . . .
C15 C 0.62171(7) 0.82456(14) 0.1357(3) 0.0274(8) Uani 1 1 d . . . . .
C16 C 0.59780(8) 0.85857(15) 0.0699(3) 0.0346(9) Uani 1 1 d . . . . .
H16 H 0.579758 0.857718 0.096944 0.042 Uiso 1 1 calc R U . . .
C17 C 0.59948(8) 0.89303(16) -0.0322(3) 0.0375(9) Uani 1 1 d . . . . .
H17 H 0.582934 0.915826 -0.073877 0.045 Uiso 1 1 calc R U . . .
C18 C 0.62552(8) 0.89419(15) -0.0736(3) 0.0358(9) Uani 1 1 d . . . . .
H18 H 0.626803 0.917767 -0.144320 0.043 Uiso 1 1 calc R U . . .
N1 N 0.75433(6) 0.46774(11) 0.8087(2) 0.0256(6) Uani 1 1 d . . . . .
C19 C 0.77579(7) 0.47810(14) 0.9197(3) 0.0237(7) Uani 1 1 d . . . . .
C20 C 0.78304(7) 0.53056(14) 0.9878(3) 0.0268(8) Uani 1 1 d . . . . .
C21 C 0.80376(7) 0.52520(15) 1.1007(3) 0.0283(8) Uani 1 1 d . . . . .
H21 H 0.808643 0.559525 1.151131 0.034 Uiso 1 1 calc R U . . .
C22 C 0.81814(7) 0.47275(15) 1.1463(3) 0.0272(8) Uani 1 1 d . . . . .
C23 C 0.81204(7) 0.42293(15) 1.0729(3) 0.0268(8) Uani 1 1 d . . . . .
H23 H 0.822052 0.387102 1.100053 0.032 Uiso 1 1 calc R U . . .
C24 C 0.79088(7) 0.42556(13) 0.9575(3) 0.0219(7) Uani 1 1 d . . . . .
C25 C 0.77945(7) 0.38187(14) 0.8635(3) 0.0235(7) Uani 1 1 d . . . . .
C26 C 0.78683(7) 0.32348(14) 0.8469(3) 0.0261(8) Uani 1 1 d . . . . .
H26 H 0.802762 0.305509 0.905652 0.031 Uiso 1 1 calc R U . . .
C27 C 0.77115(7) 0.29190(14) 0.7461(3) 0.0269(8) Uani 1 1 d . . . . .
C28 C 0.74698(7) 0.31916(15) 0.6641(3) 0.0284(8) Uani 1 1 d . . . . .
H28 H 0.735803 0.296526 0.596085 0.034 Uiso 1 1 calc R U . . .
C29 C 0.73838(7) 0.37660(14) 0.6758(3) 0.0262(8) Uani 1 1 d . . . . .
C30 C 0.77121(7) 0.59025(14) 0.9426(3) 0.0322(8) Uani 1 1 d . . . . .
H30 H 0.778134 0.619315 1.009542 0.048 Uiso 1 1 calc R U . . .
H30A H 0.749518 0.589229 0.921306 0.048 Uiso 1 1 calc R U . . .
H30B H 0.778271 0.601141 0.867418 0.048 Uiso 1 1 calc R U . . .
C31 C 0.83960(7) 0.47223(16) 1.2730(3) 0.0340(9) Uani 1 1 d . . . . .
H31 H 0.828724 0.476070 1.339879 0.051 Uiso 1 1 calc R U . . .
H31A H 0.853440 0.505185 1.278183 0.051 Uiso 1 1 calc R U . . .
H31B H 0.850631 0.435098 1.283762 0.051 Uiso 1 1 calc R U . . .
C32 C 0.77912(8) 0.22992(15) 0.7204(3) 0.0387(9) Uani 1 1 d . . . . .
H32 H 0.785668 0.228607 0.640955 0.058 Uiso 1 1 calc R U . . .
H32A H 0.761766 0.204519 0.713605 0.058 Uiso 1 1 calc R U . . .
H32B H 0.795140 0.216125 0.789811 0.058 Uiso 1 1 calc R U . . .
C33 C 0.71115(7) 0.40027(16) 0.5854(3) 0.0360(9) Uani 1 1 d . . . . .
H33 H 0.704230 0.371695 0.517439 0.054 Uiso 1 1 calc R U . . .
H33A H 0.715997 0.437427 0.549124 0.054 Uiso 1 1 calc R U . . .
H33B H 0.695545 0.407050 0.630961 0.054 Uiso 1 1 calc R U . . .
C34 C 0.62787(7) 0.61364(14) 0.5901(3) 0.0228(7) Uani 1 1 d . . . . .
C35 C 0.61362(7) 0.64989(14) 0.6622(3) 0.0266(8) Uani 1 1 d . . . . .
C36 C 0.58510(7) 0.63685(15) 0.6715(3) 0.0294(8) Uani 1 1 d . . . . .
H36 H 0.575755 0.661537 0.721158 0.035 Uiso 1 1 calc R U . . .
C37 C 0.56975(7) 0.58876(16) 0.6104(3) 0.0312(8) Uani 1 1 d . . . . .
C38 C 0.58364(7) 0.55382(15) 0.5387(3) 0.0322(8) Uani 1 1 d . . . . .
H38 H 0.573235 0.521237 0.494762 0.039 Uiso 1 1 calc R U . . .
C39 C 0.61238(7) 0.56468(14) 0.5286(3) 0.0255(8) Uani 1 1 d . . . . .
C40 C 0.62936(7) 0.70276(15) 0.7313(3) 0.0317(8) Uani 1 1 d . . . . .
H40 H 0.644321 0.715865 0.684091 0.038 Uiso 1 1 calc R U . . .
C41 C 0.62622(8) 0.52559(15) 0.4443(3) 0.0326(8) Uani 1 1 d . . . . .
H41 H 0.647898 0.534554 0.464839 0.039 Uiso 1 1 calc R U . . .
C42 C 0.53821(8) 0.57631(18) 0.6187(4) 0.0416(10) Uani 1 1 d . . . . .
H110 H 0.535018 0.600763 0.690857 0.050 Uiso 0.515(3) 1 calc R U P A 1
H111 H 0.536227 0.532505 0.613751 0.050 Uiso 0.349(3) 1 calc R U P A 2
H112 H 0.530932 0.544062 0.556652 0.050 Uiso 0.136(3) 1 calc R U P A 3
C43 C 0.60907(9) 0.75461(17) 0.7357(4) 0.0483(11) Uani 1 1 d . . . . .
H43 H 0.597680 0.763526 0.649915 0.072 Uiso 1 1 calc R U . . .
H43A H 0.620942 0.788980 0.770467 0.072 Uiso 1 1 calc R U . . .
H43B H 0.595462 0.744829 0.789384 0.072 Uiso 1 1 calc R U . . .
C44 C 0.64617(9) 0.68683(17) 0.8643(3) 0.0471(10) Uani 1 1 d . . . . .
H44 H 0.632109 0.675158 0.914536 0.071 Uiso 1 1 calc R U . . .
H44A H 0.657580 0.720966 0.903644 0.071 Uiso 1 1 calc R U . . .
H44B H 0.659669 0.654081 0.860450 0.071 Uiso 1 1 calc R U . . .
C45 C 0.61431(10) 0.5411(2) 0.3061(4) 0.0690(15) Uani 1 1 d . . . . .
H45 H 0.592900 0.534196 0.282816 0.104 Uiso 1 1 calc R U . . .
H45A H 0.624007 0.516547 0.253540 0.104 Uiso 1 1 calc R U . . .
H45B H 0.618335 0.582680 0.292699 0.104 Uiso 1 1 calc R U . . .
C46 C 0.62319(10) 0.46075(17) 0.4663(5) 0.0645(13) Uani 1 1 d . . . . .
H46 H 0.632119 0.451473 0.555044 0.097 Uiso 1 1 calc R U . . .
H46A H 0.633297 0.438473 0.411575 0.097 Uiso 1 1 calc R U . . .
H46B H 0.602164 0.450063 0.446748 0.097 Uiso 1 1 calc R U . . .
C47 C 0.53292(18) 0.5151(4) 0.6526(10) 0.069(2) Uani 0.515(3) 1 d . . P A 1
H92 H 0.512559 0.511246 0.662578 0.104 Uiso 0.515(3) 1 calc R U P A 1
H93 H 0.546777 0.504807 0.732310 0.104 Uiso 0.515(3) 1 calc R U P A 1
H94 H 0.535902 0.488604 0.585547 0.104 Uiso 0.515(3) 1 calc R U P A 1
C48 C 0.51667(13) 0.5986(4) 0.5059(7) 0.106(3) Uani 0.515(3) 1 d . . P A 1
H101 H 0.515453 0.571120 0.435496 0.159 Uiso 0.515(3) 1 calc R U P A 1
H102 H 0.523154 0.637239 0.482438 0.159 Uiso 0.515(3) 1 calc R U P A 1
H103 H 0.497154 0.602376 0.525201 0.159 Uiso 0.515(3) 1 calc R U P A 1
C49 C 0.5336(3) 0.5932(7) 0.7536(15) 0.069(2) Uani 0.349(3) 1 d . . P A 2
H95 H 0.534791 0.635999 0.764076 0.104 Uiso 0.349(3) 1 calc R U P A 2
H96 H 0.549046 0.574522 0.818820 0.104 Uiso 0.349(3) 1 calc R U P A 2
H97 H 0.514116 0.579464 0.761678 0.104 Uiso 0.349(3) 1 calc R U P A 2
C50 C 0.51667(13) 0.5986(4) 0.5059(7) 0.106(3) Uani 0.349(3) 1 d . . P A 2
H104 H 0.496926 0.583295 0.505515 0.159 Uiso 0.349(3) 1 calc R U P A 2
H105 H 0.522539 0.585694 0.429261 0.159 Uiso 0.349(3) 1 calc R U P A 2
H106 H 0.516296 0.641746 0.508359 0.159 Uiso 0.349(3) 1 calc R U P A 2
C51 C 0.5339(7) 0.5549(18) 0.743(4) 0.069(2) Uani 0.136(3) 1 d . . P A 3
H98 H 0.539648 0.585911 0.806974 0.104 Uiso 0.136(3) 1 calc R U P A 3
H99 H 0.546110 0.519953 0.769320 0.104 Uiso 0.136(3) 1 calc R U P A 3
H100 H 0.512975 0.544911 0.735283 0.104 Uiso 0.136(3) 1 calc R U P A 3
C52 C 0.5190(10) 0.627(3) 0.576(5) 0.106(3) Uani 0.136(3) 1 d . . P A 3
H107 H 0.498599 0.613323 0.543525 0.159 Uiso 0.136(3) 1 calc R U P A 3
H108 H 0.525787 0.647603 0.508979 0.159 Uiso 0.136(3) 1 calc R U P A 3
H109 H 0.519656 0.653739 0.647363 0.159 Uiso 0.136(3) 1 calc R U P A 3
C53 C 0.59002(7) 0.78938(15) 0.3022(3) 0.0272(8) Uani 1 1 d . . . . .
C54 C 0.58643(7) 0.83642(15) 0.3812(3) 0.0316(8) Uani 1 1 d . . . . .
C55 C 0.56166(8) 0.83837(17) 0.4315(3) 0.0399(9) Uani 1 1 d . . . . .
H55 H 0.559551 0.870249 0.485267 0.048 Uiso 1 1 calc R U . . .
C56 C 0.54000(7) 0.79593(17) 0.4066(3) 0.0377(9) Uani 1 1 d . . . . .
C57 C 0.54359(8) 0.74998(17) 0.3275(3) 0.0399(10) Uani 1 1 d . . . . .
H57 H 0.528799 0.720320 0.308903 0.048 Uiso 1 1 calc R U . . .
C58 C 0.56787(7) 0.74574(16) 0.2749(3) 0.0308(8) Uani 1 1 d . . . . .
C59 C 0.61052(8) 0.88285(16) 0.4174(4) 0.0402(10) Uani 1 1 d . . . . .
H59 H 0.624812 0.876363 0.362650 0.048 Uiso 1 1 calc R U . . .
C60 C 0.51377(8) 0.7973(2) 0.4670(4) 0.0556(12) Uani 1 1 d . . . . .
H60 H 0.500383 0.764310 0.429117 0.067 Uiso 1 1 calc R U . . .
C61 C 0.57085(8) 0.69539(16) 0.1873(4) 0.0421(10) Uani 1 1 d . . . . .
H61 H 0.592361 0.685137 0.204869 0.051 Uiso 1 1 calc R U . . .
C62 C 0.59900(10) 0.94516(18) 0.3937(5) 0.0720(15) Uani 1 1 d . . . . .
H62 H 0.588954 0.949618 0.304372 0.108 Uiso 1 1 calc R U . . .
H62A H 0.615598 0.972858 0.414815 0.108 Uiso 1 1 calc R U . . .
H62B H 0.585004 0.953337 0.446584 0.108 Uiso 1 1 calc R U . . .
C63 C 0.62774(9) 0.8747(2) 0.5547(4) 0.0567(12) Uani 1 1 d . . . . .
H63 H 0.643873 0.903518 0.574448 0.085 Uiso 1 1 calc R U . . .
H63A H 0.635970 0.834869 0.565913 0.085 Uiso 1 1 calc R U . . .
H63B H 0.614387 0.880646 0.611439 0.085 Uiso 1 1 calc R U . . .
C64 C 0.56149(9) 0.71198(19) 0.0481(4) 0.0551(12) Uani 1 1 d . . . . .
H64 H 0.540233 0.720615 0.025870 0.083 Uiso 1 1 calc R U . . .
H64A H 0.565677 0.679177 -0.003658 0.083 Uiso 1 1 calc R U . . .
H64B H 0.572543 0.746836 0.032372 0.083 Uiso 1 1 calc R U . . .
C65 C 0.55447(9) 0.63972(18) 0.2110(4) 0.0567(12) Uani 1 1 d . . . . .
H65 H 0.561051 0.628221 0.300019 0.085 Uiso 1 1 calc R U . . .
H65A H 0.558736 0.607863 0.157092 0.085 Uiso 1 1 calc R U . . .
H65B H 0.533114 0.647364 0.191072 0.085 Uiso 1 1 calc R U . . .
C66 C 0.49598(10) 0.8535(2) 0.4388(5) 0.0741(15) Uani 1 1 d . . . . .
H66 H 0.508038 0.886821 0.478565 0.111 Uiso 1 1 calc R U . . .
H66A H 0.478208 0.850520 0.472603 0.111 Uiso 1 1 calc R U . . .
H66B H 0.490163 0.859615 0.347145 0.111 Uiso 1 1 calc R U . . .
C67 C 0.52337(11) 0.7856(3) 0.6084(4) 0.0927(19) Uani 1 1 d . . . . .
H67 H 0.534569 0.748679 0.622928 0.139 Uiso 1 1 calc R U . . .
H67A H 0.505837 0.782495 0.643736 0.139 Uiso 1 1 calc R U . . .
H67B H 0.535892 0.818001 0.649579 0.139 Uiso 1 1 calc R U . . .
C68 C 0.75599(7) 0.40876(14) 0.7750(3) 0.0230(7) Uani 1 1 d . . . . .

loop_
_atom_site_aniso_label
_atom_site_aniso_U_11
_atom_site_aniso_U_22
_atom_site_aniso_U_33
_atom_site_aniso_U_23
_atom_site_aniso_U_13
_atom_site_aniso_U_12
S1 0.0239(4) 0.0314(5) 0.0312(5) 0.0079(4) 0.0081(4) 0.0047(4)
B1 0.030(2) 0.031(2) 0.017(2) -0.0091(17) 0.0032(17) 0.0006(17)
S2 0.0315(5) 0.0356(5) 0.0290(5) 0.0084(4) 0.0082(4) 0.0023(4)
B2 0.033(2) 0.023(2) 0.028(2) -0.0037(18) 0.0011(18) -0.0043(17)
C1 0.0224(17) 0.030(2) 0.0217(18) 0.0006(15) 0.0036(14) 0.0000(14)
C2 0.0249(18) 0.0228(18) 0.0198(18) -0.0004(15) -0.0007(14) 0.0047(14)
C3 0.0277(19) 0.0269(19) 0.0248(19) 0.0048(15) 0.0046(15) -0.0004(15)
C4 0.0227(17) 0.031(2) 0.0235(19) -0.0007(16) 0.0051(15) 0.0040(15)
C5 0.0239(17) 0.0218(18) 0.0216(18) -0.0014(14) 0.0033(14) -0.0009(14)
C6 0.0251(17) 0.0210(18) 0.0230(18) -0.0010(14) 0.0027(14) 0.0021(14)
C7 0.0253(18) 0.029(2) 0.0270(19) 0.0025(16) 0.0068(15) 0.0009(15)
C8 0.0260(18) 0.0196(18) 0.0241(18) -0.0019(15) 0.0033(14) 0.0031(14)
C9 0.0222(17) 0.0277(19) 0.0215(18) -0.0020(15) 0.0017(14) 0.0007(14)
C10 0.0226(17) 0.031(2) 0.0237(19) -0.0013(16) 0.0031(14) -0.0009(15)
C11 0.0249(18) 0.0250(19) 0.0239(19) -0.0027(15) 0.0014(15) -0.0037(14)
C12 0.0312(19) 0.0218(18) 0.0219(18) 0.0002(14) 0.0044(15) 0.0000(15)
C13 0.037(2) 0.035(2) 0.026(2) 0.0003(17) 0.0062(16) -0.0004(17)
C14 0.034(2) 0.0245(19) 0.0247(19) 0.0002(15) 0.0035(16) -0.0032(15)
C15 0.0270(18) 0.0264(19) 0.0263(19) -0.0017(15) 0.0008(15) 0.0006(15)
C16 0.032(2) 0.037(2) 0.033(2) 0.0038(18) 0.0049(17) 0.0000(17)
C17 0.041(2) 0.036(2) 0.031(2) 0.0060(18) -0.0006(18) 0.0056(18)
C18 0.048(2) 0.033(2) 0.025(2) 0.0037(17) 0.0052(18) 0.0026(18)
N1 0.0260(15) 0.0250(16) 0.0230(15) 0.0009(12) 0.0001(12) 0.0039(12)
C19 0.0202(17) 0.0257(19) 0.0244(19) 0.0014(15) 0.0035(14) -0.0001(14)
C20 0.0234(18) 0.028(2) 0.030(2) 0.0031(16) 0.0093(16) 0.0009(15)
C21 0.0272(18) 0.028(2) 0.029(2) -0.0028(16) 0.0057(16) -0.0040(15)
C22 0.0266(18) 0.031(2) 0.0231(19) 0.0005(16) 0.0046(15) -0.0005(15)
C23 0.0251(18) 0.028(2) 0.0257(19) 0.0044(16) 0.0027(15) 0.0054(15)
C24 0.0228(17) 0.0209(18) 0.0228(18) 0.0012(14) 0.0072(14) 0.0014(14)
C25 0.0224(17) 0.0261(19) 0.0228(18) 0.0048(15) 0.0072(14) 0.0019(14)
C26 0.0260(18) 0.026(2) 0.0252(19) 0.0039(15) 0.0039(15) 0.0019(15)
C27 0.0323(19) 0.0226(18) 0.0269(19) 0.0018(16) 0.0090(16) 0.0032(15)
C28 0.0283(19) 0.033(2) 0.0219(19) -0.0011(16) 0.0016(15) -0.0047(16)
C29 0.0262(18) 0.027(2) 0.0250(19) 0.0040(15) 0.0062(15) 0.0027(15)
C30 0.0293(19) 0.032(2) 0.033(2) -0.0008(17) 0.0025(16) 0.0007(16)
C31 0.035(2) 0.036(2) 0.028(2) -0.0007(17) 0.0008(16) 0.0002(16)
C32 0.049(2) 0.031(2) 0.034(2) -0.0019(17) 0.0050(18) 0.0066(18)
C33 0.034(2) 0.037(2) 0.031(2) -0.0019(17) -0.0058(16) 0.0048(17)
C34 0.0238(17) 0.0252(19) 0.0178(17) 0.0052(14) 0.0016(14) 0.0035(14)
C35 0.0276(19) 0.027(2) 0.0241(19) 0.0028(15) 0.0040(15) 0.0041(15)
C36 0.0292(19) 0.034(2) 0.0261(19) -0.0004(16) 0.0096(15) 0.0077(16)
C37 0.0253(18) 0.038(2) 0.030(2) 0.0043(17) 0.0066(16) 0.0019(16)
C38 0.029(2) 0.035(2) 0.030(2) 0.0007(17) 0.0009(16) -0.0043(16)
C39 0.0269(18) 0.0282(19) 0.0198(18) 0.0002(15) 0.0022(14) 0.0045(15)
C40 0.0309(19) 0.034(2) 0.031(2) -0.0004(17) 0.0092(16) 0.0044(16)
C41 0.033(2) 0.034(2) 0.029(2) -0.0081(17) 0.0036(16) -0.0003(16)
C42 0.032(2) 0.046(3) 0.050(3) 0.003(2) 0.0142(19) -0.0027(18)
C43 0.048(2) 0.037(2) 0.055(3) -0.011(2) 0.005(2) 0.0005(19)
C44 0.053(3) 0.043(2) 0.038(2) -0.0019(19) -0.004(2) -0.001(2)
C45 0.083(3) 0.092(4) 0.032(3) -0.009(2) 0.010(2) 0.039(3)
C46 0.083(3) 0.039(3) 0.086(4) -0.016(2) 0.050(3) 0.004(2)
C47 0.036(4) 0.062(6) 0.118(7) 0.025(5) 0.035(4) 0.002(4)
C48 0.020(3) 0.172(10) 0.119(7) 0.070(6) 0.000(4) -0.003(4)
C49 0.036(4) 0.062(6) 0.118(7) 0.025(5) 0.035(4) 0.002(4)
C50 0.020(3) 0.172(10) 0.119(7) 0.070(6) 0.000(4) -0.003(4)
C51 0.036(4) 0.062(6) 0.118(7) 0.025(5) 0.035(4) 0.002(4)
C52 0.020(3) 0.172(10) 0.119(7) 0.070(6) 0.000(4) -0.003(4)
C53 0.0234(18) 0.029(2) 0.0266(19) 0.0077(16) -0.0005(15) 0.0043(15)
C54 0.0277(19) 0.034(2) 0.032(2) 0.0043(17) 0.0054(16) -0.0001(16)
C55 0.033(2) 0.050(3) 0.037(2) -0.0024(19) 0.0079(18) 0.0037(18)
C56 0.028(2) 0.051(3) 0.033(2) 0.0029(19) 0.0051(17) 0.0005(18)
C57 0.027(2) 0.047(2) 0.041(2) 0.002(2) -0.0004(18) -0.0032(18)
C58 0.0228(18) 0.038(2) 0.029(2) 0.0034(17) 0.0010(15) 0.0019(16)
C59 0.040(2) 0.039(2) 0.045(2) -0.0054(19) 0.0171(19) -0.0024(18)
C60 0.031(2) 0.087(4) 0.051(3) 0.000(2) 0.011(2) 0.001(2)
C61 0.027(2) 0.042(2) 0.052(3) -0.005(2) -0.0011(18) -0.0002(17)
C62 0.074(3) 0.036(3) 0.117(4) -0.006(3) 0.044(3) -0.003(2)
C63 0.056(3) 0.073(3) 0.044(3) -0.021(2) 0.018(2) -0.027(2)
C64 0.063(3) 0.057(3) 0.044(3) -0.011(2) 0.009(2) -0.001(2)
C65 0.054(3) 0.045(3) 0.065(3) -0.003(2) 0.001(2) -0.007(2)
C66 0.045(3) 0.100(4) 0.083(4) -0.014(3) 0.026(3) 0.007(3)
C67 0.057(3) 0.172(6) 0.057(3) 0.017(4) 0.029(3) -0.002(3)
C68 0.0235(17) 0.0227(19) 0.0229(18) 0.0036(15) 0.0061(14) 0.0018(14)

loop_
_atom_type_symbol
_atom_type_description
_atom_type_scat_dispersion_real
_atom_type_scat_dispersion_imag
_atom_type_scat_source
C C 0.0033 0.0016 'International Tables Vol C Tables 4.2.6.8 and 6.1.1.4'
S S 0.1246 0.1234 'International Tables Vol C Tables 4.2.6.8 and 6.1.1.4'
N N 0.0061 0.0033 'International Tables Vol C Tables 4.2.6.8 and 6.1.1.4'
B B 0.0013 0.0007 'International Tables Vol C Tables 4.2.6.8 and 6.1.1.4'
H H 0.0000 0.0000 'International Tables Vol C Tables 4.2.6.8 and 6.1.1.4'

loop_
_geom_angle_atom_site_label_1
_geom_angle_atom_site_label_2
_geom_angle_atom_site_label_3
_geom_angle
C6 S1 C8 105.79(15)
C9 B1 C5 119.0(3)
C9 B1 C34 120.6(3)
C5 B1 C34 120.1(3)
C12 S2 C14 105.90(16)
C11 B2 C15 118.8(3)
C11 B2 C53 121.0(3)
C15 B2 C53 120.2(3)
C2 C1 C6 119.8(3)
C2 C1 H1 120.1
C6 C1 H1 120.1
C1 C2 C3 120.5(3)
C1 C2 N1 119.2(3)
C3 C2 N1 120.3(3)
C4 C3 C2 119.2(3)
C4 C3 H3 120.4
C2 C3 H3 120.4
C3 C4 C5 122.9(3)
C3 C4 H4 118.6
C5 C4 H4 118.6
C6 C5 C4 115.9(3)
C6 C5 B1 122.8(3)
C4 C5 B1 121.1(3)
C1 C6 C5 121.7(3)
C1 C6 S1 113.5(2)
C5 C6 S1 124.8(2)
C12 C7 C8 120.0(3)
C12 C7 H7 120.0
C8 C7 H7 120.0
C7 C8 C9 121.3(3)
C7 C8 S1 113.7(2)
C9 C8 S1 125.0(2)
C10 C9 C8 116.1(3)
C10 C9 B1 121.5(3)
C8 C9 B1 122.3(3)
C9 C10 C11 125.1(3)
C9 C10 H10 117.5
C11 C10 H10 117.5
C10 C11 C12 115.6(3)
C10 C11 B2 121.1(3)
C12 C11 B2 123.4(3)
C7 C12 C11 122.0(3)
C7 C12 S2 114.0(2)
C11 C12 S2 124.0(2)
C18 C13 C14 120.0(3)
C18 C13 H13 120.0
C14 C13 H13 120.0
C15 C14 C13 121.4(3)
C15 C14 S2 124.7(3)
C13 C14 S2 113.9(3)
C14 C15 C16 116.3(3)
C14 C15 B2 122.8(3)
C16 C15 B2 120.9(3)
C17 C16 C15 122.6(3)
C17 C16 H16 118.7
C15 C16 H16 118.7
C16 C17 C18 119.4(3)
C16 C17 H17 120.3
C18 C17 H17 120.3
C13 C18 C17 120.4(3)
C13 C18 H18 119.8
C17 C18 H18 119.8
C19 N1 C68 108.5(2)
C19 N1 C2 124.9(3)
C68 N1 C2 125.6(3)
N1 C19 C24 108.6(3)
N1 C19 C20 129.5(3)
C24 C19 C20 121.9(3)
C21 C20 C19 115.3(3)
C21 C20 C30 119.9(3)
C19 C20 C30 124.7(3)
C20 C21 C22 124.6(3)
C20 C21 H21 117.7
C22 C21 H21 117.7
C23 C22 C21 118.6(3)
C23 C22 C31 121.9(3)
C21 C22 C31 119.5(3)
C22 C23 C24 119.4(3)
C22 C23 H23 120.3
C24 C23 H23 120.3
C19 C24 C23 119.9(3)
C19 C24 C25 107.8(3)
C23 C24 C25 132.3(3)
C26 C25 C68 119.8(3)
C26 C25 C24 133.6(3)
C68 C25 C24 106.5(3)
C27 C26 C25 120.1(3)
C27 C26 H26 119.9
C25 C26 H26 119.9
C26 C27 C28 118.3(3)
C26 C27 C32 122.2(3)
C28 C27 C32 119.5(3)
C29 C28 C27 124.4(3)
C29 C28 H28 117.8
C27 C28 H28 117.8
C28 C29 C68 115.8(3)
C28 C29 C33 119.6(3)
C68 C29 C33 124.6(3)
C20 C30 H30 109.5
C20 C30 H30A 109.5
H30 C30 H30A 109.5
C20 C30 H30B 109.5
H30 C30 H30B 109.5
H30A C30 H30B 109.5
C22 C31 H31 109.5
C22 C31 H31A 109.5
H31 C31 H31A 109.5
C22 C31 H31B 109.5
H31 C31 H31B 109.5
H31A C31 H31B 109.5
C27 C32 H32 109.5
C27 C32 H32A 109.5
H32 C32 H32A 109.5
C27 C32 H32B 109.5
H32 C32 H32B 109.5
H32A C32 H32B 109.5
C29 C33 H33 109.5
C29 C33 H33A 109.5
H33 C33 H33A 109.5
C29 C33 H33B 109.5
H33 C33 H33B 109.5
H33A C33 H33B 109.5
C35 C34 C39 118.3(3)
C35 C34 B1 123.3(3)
C39 C34 B1 118.4(3)
C36 C35 C34 119.9(3)
C36 C35 C40 119.6(3)
C34 C35 C40 120.5(3)
C35 C36 C37 121.9(3)
C35 C36 H36 119.1
C37 C36 H36 119.1
C38 C37 C36 118.1(3)
C38 C37 C42 120.9(3)
C36 C37 C42 121.0(3)
C37 C38 C39 122.0(3)
C37 C38 H38 119.0
C39 C38 H38 119.0
C38 C39 C34 119.9(3)
C38 C39 C41 119.5(3)
C34 C39 C41 120.5(3)
C35 C40 C43 113.6(3)
C35 C40 C44 111.5(3)
C43 C40 C44 110.0(3)
C35 C40 H40 107.2
C43 C40 H40 107.2
C44 C40 H40 107.2
C46 C41 C45 111.1(3)
C46 C41 C39 114.1(3)
C45 C41 C39 110.6(3)
C46 C41 H41 106.9
C45 C41 H41 106.9
C39 C41 H41 106.9
C47 C42 C48 114.3(6)
C52 C42 C51 110(3)
C52 C42 C37 111(2)
C47 C42 C37 114.2(4)
C50 C42 C37 111.3(4)
C48 C42 C37 111.3(4)
C51 C42 C37 116.7(14)
C50 C42 C49 118.4(6)
C37 C42 C49 110.6(5)
C47 C42 H110 105.3
C48 C42 H110 105.3
C37 C42 H110 105.3
C50 C42 H111 105.1
C37 C42 H111 105.1
C49 C42 H111 105.1
C52 C42 H112 106.1
C51 C42 H112 106.1
C37 C42 H112 106.1
C40 C43 H43 109.5
C40 C43 H43A 109.5
H43 C43 H43A 109.5
C40 C43 H43B 109.5
H43 C43 H43B 109.5
H43A C43 H43B 109.5
C40 C44 H44 109.5
C40 C44 H44A 109.5
H44 C44 H44A 109.5
C40 C44 H44B 109.5
H44 C44 H44B 109.5
H44A C44 H44B 109.5
C41 C45 H45 109.5
C41 C45 H45A 109.5
H45 C45 H45A 109.5
C41 C45 H45B 109.5
H45 C45 H45B 109.5
H45A C45 H45B 109.5
C41 C46 H46 109.5
C41 C46 H46A 109.5
H46 C46 H46A 109.5
C41 C46 H46B 109.5
H46 C46 H46B 109.5
H46A C46 H46B 109.5
C42 C47 H92 109.5
C42 C47 H93 109.5
H92 C47 H93 109.5
C42 C47 H94 109.5
H92 C47 H94 109.5
H93 C47 H94 109.5
C42 C48 H101 109.5
C42 C48 H102 109.5
H101 C48 H102 109.5
C42 C48 H103 109.5
H101 C48 H103 109.5
H102 C48 H103 109.5
C42 C49 H95 109.5
C42 C49 H96 109.5
H95 C49 H96 109.5
C42 C49 H97 109.5
H95 C49 H97 109.5
H96 C49 H97 109.5
C42 C50 H104 109.5
C42 C50 H105 109.5
H104 C50 H105 109.5
C42 C50 H106 109.5
H104 C50 H106 109.5
H105 C50 H106 109.5
C42 C51 H98 109.5
C42 C51 H99 109.5
H98 C51 H99 109.5
C42 C51 H100 109.5
H98 C51 H100 109.5
H99 C51 H100 109.5
C42 C52 H107 109.5
C42 C52 H108 109.5
H107 C52 H108 109.5
C42 C52 H109 109.5
H107 C52 H109 109.5
H108 C52 H109 109.5
C54 C53 C58 118.7(3)
C54 C53 B2 118.8(3)
C58 C53 B2 122.5(3)
C55 C54 C53 119.5(3)
C55 C54 C59 120.3(3)
C53 C54 C59 120.1(3)
C56 C55 C54 122.5(4)
C56 C55 H55 118.8
C54 C55 H55 118.8
C55 C56 C57 117.6(3)
C55 C56 C60 121.7(4)
C57 C56 C60 120.6(4)
C58 C57 C56 122.4(3)
C58 C57 H57 118.8
C56 C57 H57 118.8
C57 C58 C53 119.3(3)
C57 C58 C61 121.0(3)
C53 C58 C61 119.7(3)
C62 C59 C54 113.3(3)
C62 C59 C63 111.2(4)
C54 C59 C63 110.8(3)
C62 C59 H59 107.1
C54 C59 H59 107.1
C63 C59 H59 107.1
C56 C60 C66 112.8(4)
C56 C60 C67 111.0(3)
C66 C60 C67 111.7(4)
C56 C60 H60 107.0
C66 C60 H60 107.0
C67 C60 H60 107.0
C58 C61 C64 113.0(3)
C58 C61 C65 113.5(3)
C64 C61 C65 109.5(3)
C58 C61 H61 106.8
C64 C61 H61 106.8
C65 C61 H61 106.8
C59 C62 H62 109.5
C59 C62 H62A 109.5
H62 C62 H62A 109.5
C59 C62 H62B 109.5
H62 C62 H62B 109.5
H62A C62 H62B 109.5
C59 C63 H63 109.5
C59 C63 H63A 109.5
H63 C63 H63A 109.5
C59 C63 H63B 109.5
H63 C63 H63B 109.5
H63A C63 H63B 109.5
C61 C64 H64 109.5
C61 C64 H64A 109.5
H64 C64 H64A 109.5
C61 C64 H64B 109.5
H64 C64 H64B 109.5
H64A C64 H64B 109.5
C61 C65 H65 109.5
C61 C65 H65A 109.5
H65 C65 H65A 109.5
C61 C65 H65B 109.5
H65 C65 H65B 109.5
H65A C65 H65B 109.5
C60 C66 H66 109.5
C60 C66 H66A 109.5
H66 C66 H66A 109.5
C60 C66 H66B 109.5
H66 C66 H66B 109.5
H66A C66 H66B 109.5
C60 C67 H67 109.5
C60 C67 H67A 109.5
H67 C67 H67A 109.5
C60 C67 H67B 109.5
H67 C67 H67B 109.5
H67A C67 H67B 109.5
N1 C68 C29 130.3(3)
N1 C68 C25 108.5(3)
C29 C68 C25 121.3(3)

loop_
_geom_bond_atom_site_label_1
_geom_bond_atom_site_label_2
_geom_bond_distance
S1 C6 1.734(3)
S1 C8 1.736(3)
B1 C9 1.540(5)
B1 C5 1.549(5)
B1 C34 1.573(5)
S2 C12 1.743(3)
S2 C14 1.746(3)
B2 C11 1.536(5)
B2 C15 1.551(5)
B2 C53 1.569(5)
C1 C2 1.373(4)
C1 C6 1.397(4)
C1 H1 0.9500
C2 C3 1.387(4)
C2 N1 1.422(4)
C3 C4 1.375(4)
C3 H3 0.9500
C4 C5 1.409(4)
C4 H4 0.9500
C5 C6 1.402(4)
C7 C12 1.381(4)
C7 C8 1.392(4)
C7 H7 0.9500
C8 C9 1.413(4)
C9 C10 1.394(4)
C10 C11 1.403(4)
C10 H10 0.9500
C11 C12 1.409(4)
C13 C18 1.366(5)
C13 C14 1.400(4)
C13 H13 0.9500
C14 C15 1.398(4)
C15 C16 1.405(4)
C16 C17 1.375(5)
C16 H16 0.9500
C17 C18 1.385(5)
C17 H17 0.9500
C18 H18 0.9500
N1 C19 1.395(4)
N1 C68 1.396(4)
C19 C24 1.397(4)
C19 C20 1.402(4)
C20 C21 1.378(4)
C20 C30 1.503(4)
C21 C22 1.399(4)
C21 H21 0.9500
C22 C23 1.376(4)
C22 C31 1.501(4)
C23 C24 1.404(4)
C23 H23 0.9500
C24 C25 1.435(4)
C25 C26 1.392(4)
C25 C68 1.414(4)
C26 C27 1.369(4)
C26 H26 0.9500
C27 C28 1.405(4)
C27 C32 1.499(4)
C28 C29 1.379(4)
C28 H28 0.9500
C29 C68 1.398(4)
C29 C33 1.509(4)
C30 H30 0.9800
C30 H30A 0.9800
C30 H30B 0.9800
C31 H31 0.9800
C31 H31A 0.9800
C31 H31B 0.9800
C32 H32 0.9800
C32 H32A 0.9800
C32 H32B 0.9800
C33 H33 0.9800
C33 H33A 0.9800
C33 H33B 0.9800
C34 C35 1.404(4)
C34 C39 1.407(4)
C35 C36 1.383(4)
C35 C40 1.512(5)
C36 C37 1.387(5)
C36 H36 0.9500
C37 C38 1.373(5)
C37 C42 1.515(5)
C38 C39 1.386(4)
C38 H38 0.9500
C39 C41 1.521(4)
C40 C43 1.516(5)
C40 C44 1.518(5)
C40 H40 1.0000
C41 C46 1.505(5)
C41 C45 1.517(5)
C41 H41 1.0000
C42 C52 1.46(6)
C42 C47 1.474(9)
C42 C50 1.480(7)
C42 C48 1.480(7)
C42 C51 1.50(4)
C42 C49 1.577(15)
C42 H110 1.0000
C42 H111 1.0000
C42 H112 1.0000
C43 H43 0.9800
C43 H43A 0.9800
C43 H43B 0.9800
C44 H44 0.9800
C44 H44A 0.9800
C44 H44B 0.9800
C45 H45 0.9800
C45 H45A 0.9800
C45 H45B 0.9800
C46 H46 0.9800
C46 H46A 0.9800
C46 H46B 0.9800
C47 H92 0.9800
C47 H93 0.9800
C47 H94 0.9800
C48 H101 0.9800
C48 H102 0.9800
C48 H103 0.9800
C49 H95 0.9800
C49 H96 0.9800
C49 H97 0.9800
C50 H104 0.9800
C50 H105 0.9800
C50 H106 0.9800
C51 H98 0.9800
C51 H99 0.9800
C51 H100 0.9800
C52 H107 0.9800
C52 H108 0.9800
C52 H109 0.9800
C53 C54 1.405(5)
C53 C58 1.410(4)
C54 C55 1.384(5)
C54 C59 1.521(5)
C55 C56 1.374(5)
C55 H55 0.9500
C56 C57 1.387(5)
C56 C60 1.512(5)
C57 C58 1.381(5)
C57 H57 0.9500
C58 C61 1.515(5)
C59 C62 1.514(5)
C59 C63 1.531(5)
C59 H59 1.0000
C60 C66 1.513(6)
C60 C67 1.521(6)
C60 H60 1.0000
C61 C64 1.522(5)
C61 C65 1.528(5)
C61 H61 1.0000
C62 H62 0.9800
C62 H62A 0.9800
C62 H62B 0.9800
C63 H63 0.9800
C63 H63A 0.9800
C63 H63B 0.9800
C64 H64 0.9800
C64 H64A 0.9800
C64 H64B 0.9800
C65 H65 0.9800
C65 H65A 0.9800
C65 H65B 0.9800
C66 H66 0.9800
C66 H66A 0.9800
C66 H66B 0.9800
C67 H67 0.9800
C67 H67A 0.9800
C67 H67B 0.9800

loop_
_geom_torsion_atom_site_label_1
_geom_torsion_atom_site_label_2
_geom_torsion_atom_site_label_3
_geom_torsion_atom_site_label_4
_geom_torsion
C6 C1 C2 C3 -0.1(5)
C6 C1 C2 N1 -179.2(3)
C1 C2 C3 C4 1.2(5)
N1 C2 C3 C4 -179.7(3)
C2 C3 C4 C5 -0.1(5)
C3 C4 C5 C6 -2.0(5)
C3 C4 C5 B1 174.0(3)
C9 B1 C5 C6 -5.5(5)
C34 B1 C5 C6 167.9(3)
C9 B1 C5 C4 178.8(3)
C34 B1 C5 C4 -7.8(5)
C2 C1 C6 C5 -2.2(5)
C2 C1 C6 S1 179.4(2)
C4 C5 C6 C1 3.1(5)
B1 C5 C6 C1 -172.8(3)
C4 C5 C6 S1 -178.7(2)
B1 C5 C6 S1 5.4(5)
C8 S1 C6 C1 174.9(2)
C8 S1 C6 C5 -3.4(3)
C12 C7 C8 C9 -1.2(5)
C12 C7 C8 S1 177.3(2)
C6 S1 C8 C7 -176.3(2)
C6 S1 C8 C9 2.1(3)
C7 C8 C9 C10 -1.4(5)
S1 C8 C9 C10 -179.7(2)
C7 C8 C9 B1 175.5(3)
S1 C8 C9 B1 -2.8(5)
C5 B1 C9 C10 -179.1(3)
C34 B1 C9 C10 7.5(5)
C5 B1 C9 C8 4.1(5)
C34 B1 C9 C8 -169.2(3)
C8 C9 C10 C11 2.4(5)
B1 C9 C10 C11 -174.6(3)
C9 C10 C11 C12 -0.6(5)
C9 C10 C11 B2 -179.7(3)
C15 B2 C11 C10 -173.9(3)
C53 B2 C11 C10 7.7(5)
C15 B2 C11 C12 7.2(5)
C53 B2 C11 C12 -171.2(3)
C8 C7 C12 C11 3.1(5)
C8 C7 C12 S2 -176.0(2)
C10 C11 C12 C7 -2.2(5)
B2 C11 C12 C7 176.8(3)
C10 C11 C12 S2 176.8(2)
B2 C11 C12 S2 -4.2(5)
C14 S2 C12 C7 177.3(2)
C14 S2 C12 C11 -1.8(3)
C18 C13 C14 C15 1.1(5)
C18 C13 C14 S2 -176.5(3)
C12 S2 C14 C15 5.5(3)
C12 S2 C14 C13 -177.0(2)
C13 C14 C15 C16 -0.6(5)
S2 C14 C15 C16 176.7(3)
C13 C14 C15 B2 179.4(3)
S2 C14 C15 B2 -3.3(5)
C11 B2 C15 C14 -3.3(5)
C53 B2 C15 C14 175.1(3)
C11 B2 C15 C16 176.8(3)
C53 B2 C15 C16 -4.9(5)
C14 C15 C16 C17 -0.3(5)
B2 C15 C16 C17 179.7(3)
C15 C16 C17 C18 0.7(5)
C14 C13 C18 C17 -0.6(5)
C16 C17 C18 C13 -0.3(5)
C1 C2 N1 C19 90.2(4)
C3 C2 N1 C19 -88.9(4)
C1 C2 N1 C68 -102.1(4)
C3 C2 N1 C68 78.9(4)
C68 N1 C19 C24 -0.7(3)
C2 N1 C19 C24 168.9(3)
C68 N1 C19 C20 178.3(3)
C2 N1 C19 C20 -12.1(5)
N1 C19 C20 C21 174.6(3)
C24 C19 C20 C21 -6.6(5)
N1 C19 C20 C30 -9.0(5)
C24 C19 C20 C30 169.9(3)
C19 C20 C21 C22 2.5(5)
C30 C20 C21 C22 -174.1(3)
C20 C21 C22 C23 1.9(5)
C20 C21 C22 C31 -178.0(3)
C21 C22 C23 C24 -2.4(5)
C31 C22 C23 C24 177.4(3)
N1 C19 C24 C23 -174.7(3)
C20 C19 C24 C23 6.2(5)
N1 C19 C24 C25 3.0(3)
C20 C19 C24 C25 -176.1(3)
C22 C23 C24 C19 -1.5(5)
C22 C23 C24 C25 -178.4(3)
C19 C24 C25 C26 176.1(3)
C23 C24 C25 C26 -6.7(6)
C19 C24 C25 C68 -4.1(3)
C23 C24 C25 C68 173.2(3)
C68 C25 C26 C27 -0.9(5)
C24 C25 C26 C27 179.0(3)
C25 C26 C27 C28 -2.6(5)
C25 C26 C27 C32 176.9(3)
C26 C27 C28 C29 2.1(5)
C32 C27 C28 C29 -177.4(3)
C27 C28 C29 C68 1.8(5)
C27 C28 C29 C33 -177.2(3)
C9 B1 C34 C35 -80.2(4)
C5 B1 C34 C35 106.5(4)
C9 B1 C34 C39 98.6(4)
C5 B1 C34 C39 -74.7(4)
C39 C34 C35 C36 0.2(5)
B1 C34 C35 C36 178.9(3)
C39 C34 C35 C40 179.4(3)
B1 C34 C35 C40 -1.8(5)
C34 C35 C36 C37 -0.5(5)
C40 C35 C36 C37 -179.8(3)
C35 C36 C37 C38 -0.3(5)
C35 C36 C37 C42 -178.2(3)
C36 C37 C38 C39 1.4(5)
C42 C37 C38 C39 179.3(3)
C37 C38 C39 C34 -1.7(5)
C37 C38 C39 C41 -178.0(3)
C35 C34 C39 C38 0.9(5)
B1 C34 C39 C38 -177.9(3)
C35 C34 C39 C41 177.2(3)
B1 C34 C39 C41 -1.7(4)
C36 C35 C40 C43 -35.8(4)
C34 C35 C40 C43 145.0(3)
C36 C35 C40 C44 89.2(4)
C34 C35 C40 C44 -90.1(4)
C38 C39 C41 C46 -49.6(4)
C34 C39 C41 C46 134.2(4)
C38 C39 C41 C45 76.5(4)
C34 C39 C41 C45 -99.8(4)
C38 C37 C42 C52 -122(2)
C36 C37 C42 C52 56(3)
C38 C37 C42 C47 51.5(7)
C36 C37 C42 C47 -130.6(6)
C38 C37 C42 C50 -79.8(6)
C36 C37 C42 C50 98.1(5)
C38 C37 C42 C48 -79.8(6)
C36 C37 C42 C48 98.1(5)
C38 C37 C42 C51 111(2)
C36 C37 C42 C51 -71(2)
C38 C37 C42 C49 146.5(7)
C36 C37 C42 C49 -35.6(7)
C11 B2 C53 C54 98.1(4)
C15 B2 C53 C54 -80.2(4)
C11 B2 C53 C58 -80.2(4)
C15 B2 C53 C58 101.5(4)
C58 C53 C54 C55 1.0(5)
B2 C53 C54 C55 -177.4(3)
C58 C53 C54 C59 177.3(3)
B2 C53 C54 C59 -1.1(5)
C53 C54 C55 C56 -0.4(5)
C59 C54 C55 C56 -176.8(3)
C54 C55 C56 C57 -0.2(5)
C54 C55 C56 C60 177.2(3)
C55 C56 C57 C58 0.3(5)
C60 C56 C57 C58 -177.2(3)
C56 C57 C58 C53 0.2(5)
C56 C57 C58 C61 -179.1(3)
C54 C53 C58 C57 -0.9(5)
B2 C53 C58 C57 177.4(3)
C54 C53 C58 C61 178.5(3)
B2 C53 C58 C61 -3.2(5)
C55 C54 C59 C62 -55.0(5)
C53 C54 C59 C62 128.7(4)
C55 C54 C59 C63 70.8(4)
C53 C54 C59 C63 -105.5(4)
C55 C56 C60 C66 58.0(5)
C57 C56 C60 C66 -124.7(4)
C55 C56 C60 C67 -68.3(5)
C57 C56 C60 C67 109.1(5)
C57 C58 C61 C64 98.8(4)
C53 C58 C61 C64 -80.5(4)
C57 C58 C61 C65 -26.6(5)
C53 C58 C61 C65 154.1(3)
C19 N1 C68 C29 176.4(3)
C2 N1 C68 C29 6.9(5)
C19 N1 C68 C25 -1.9(3)
C2 N1 C68 C25 -171.4(3)
C28 C29 C68 N1 176.5(3)
C33 C29 C68 N1 -4.5(5)
C28 C29 C68 C25 -5.4(5)
C33 C29 C68 C25 173.6(3)
C26 C25 C68 N1 -176.5(3)
C24 C25 C68 N1 3.7(3)
C26 C25 C68 C29 5.1(5)
C24 C25 C68 C29 -174.8(3)
